data_4113515
loop_
_publ_author_name
'Ned J. Hardman'
'Robert J. Wright'
'Andrew D. Phillips'
'Philip P. Power'

_publ_section_title
;
 Structures, Bonding, and Reaction Chemistry of the Neutral
 Organogallium(I) Compounds (GaAr)n (n= 1 or 2) (Ar = Terphenyl or Related
 Ligand): An Experimental Investigation of Ga-Ga Multiple Bonding
;
_journal_name_full 'Journal of the American Chemical Society'
_journal_page_first 2667
_journal_page_last 2679
_journal_paper_doi 10.1021/ja028579j
_journal_volume 125
_journal_year 2003
_chemical_formula_sum 'C84 H118 Ga2'
_chemical_formula_weight 1267.22
_chemical_melting_point 344
_chemical_name_common (Ar*Ga(CH2C(CH3))2)2
_chemical_name_systematic
; 
 ? 
;
_space_group_IT_number 14
_symmetry_cell_setting monoclinic
_symmetry_space_group_name_Hall '-P 2yn'
_symmetry_space_group_name_H-M 'P 1 21/n 1'
_atom_sites_solution_hydrogens geom
_atom_sites_solution_primary direct
_atom_sites_solution_secondary difmap
_audit_creation_method SHELXL-97
_cell_angle_alpha 90.00
_cell_angle_beta 94.2690(10)
_cell_angle_gamma 90.00
_cell_formula_units_Z 2
_cell_length_a 9.0470(4)
_cell_length_b 26.8579(11)
_cell_length_c 15.3625(6)
_cell_measurement_reflns_used 794
_cell_measurement_temperature 91(2)
_cell_measurement_theta_max 46.569
_cell_measurement_theta_min 4.763
_cell_volume 3722.5(3)
_computing_cell_refinement 'Bruker SAINT'
_computing_data_collection 'Bruker SMART'
_computing_data_reduction 'Bruker SAINT'
_computing_molecular_graphics 'SHELXTL 5, XP (Sheldrick, 1994)'
_computing_publication_material 'SHELXL-97 (Sheldrick, 1997)'
_computing_structure_refinement 'SHELXL-97 (Sheldrick, 1997)'
_computing_structure_solution 'SHELXS-97 (Sheldrick, 1990)'
_diffrn_ambient_temperature 91(2)
_diffrn_detector_area_resol_mean 8.3
_diffrn_measured_fraction_theta_full 1.000
_diffrn_measured_fraction_theta_max 1.000
_diffrn_measurement_device_type 'Bruker SMART 1000'
_diffrn_measurement_method /w
_diffrn_radiation_monochromator graphite
_diffrn_radiation_source 'normal-focus sealed tube'
_diffrn_radiation_type MoK\a
_diffrn_radiation_wavelength 0.71073
_diffrn_reflns_av_R_equivalents 0.1388
_diffrn_reflns_av_sigmaI/netI 0.1281
_diffrn_reflns_limit_h_max 11
_diffrn_reflns_limit_h_min -11
_diffrn_reflns_limit_k_max 34
_diffrn_reflns_limit_k_min -34
_diffrn_reflns_limit_l_max 19
_diffrn_reflns_limit_l_min -19
_diffrn_reflns_number 42199
_diffrn_reflns_theta_full 27.50
_diffrn_reflns_theta_max 27.50
_diffrn_reflns_theta_min 2.02
_diffrn_standards_decay_% <0.1
_diffrn_standards_interval_time
;
frames measured at beginning and end of data collection
;
_diffrn_standards_number '50 frames remeasured'
_exptl_absorpt_coefficient_mu 0.765
_exptl_absorpt_correction_T_max 0.9138
_exptl_absorpt_correction_T_min 0.8746
_exptl_absorpt_correction_type empricial
_exptl_absorpt_process_details 'SADABS 2.0 (Sheldrick, 2000)'
_exptl_crystal_colour colorless
_exptl_crystal_density_diffrn 1.131
_exptl_crystal_description block
_exptl_crystal_F_000 1368
_exptl_crystal_size_max 0.18
_exptl_crystal_size_mid 0.14
_exptl_crystal_size_min 0.12
_refine_diff_density_max 0.577
_refine_diff_density_min -0.589
_refine_diff_density_rms 0.081
_refine_ls_extinction_method none
_refine_ls_goodness_of_fit_ref 0.783
_refine_ls_hydrogen_treatment constr
_refine_ls_matrix_type full
_refine_ls_number_parameters 407
_refine_ls_number_reflns 8553
_refine_ls_number_restraints 0
_refine_ls_restrained_S_all 0.783
_refine_ls_R_factor_all 0.0982
_refine_ls_R_factor_gt 0.0509
_refine_ls_shift/su_max 0.001
_refine_ls_shift/su_mean 0.000
_refine_ls_structure_factor_coef Fsqd
_refine_ls_weighting_details 'calc w=1/[\s^2^(Fo^2^)+(0.0687P)^2^+0.0000P] where P=(Fo^2^+2Fc^2^)/3'
_refine_ls_weighting_scheme calc
_refine_ls_wR_factor_gt 0.1103
_refine_ls_wR_factor_ref 0.1262
_reflns_number_gt 4963
_reflns_number_total 8553
_reflns_threshold_expression I>2/s(I)
_cod_data_source_file ja028579jsi20021203_051447.cif
_cod_data_source_block adp40
_cod_database_code 4113515

loop_
_symmetry_equiv_pos_as_xyz
'x, y, z'
'-x+1/2, y+1/2, -z+1/2'
'-x, -y, -z'
'x-1/2, -y-1/2, z-1/2'

loop_
_atom_site_label
_atom_site_type_symbol
_atom_site_fract_x
_atom_site_fract_y
_atom_site_fract_z
_atom_site_U_iso_or_equiv
_atom_site_adp_type
_atom_site_occupancy
_atom_site_symmetry_multiplicity
_atom_site_calc_flag
_atom_site_refinement_flags
_atom_site_disorder_assembly
_atom_site_disorder_group
Ga1 Ga 0.62485(3) 0.951541(12) 0.85614(2) 0.01893(10) Uani 1 1 d . B .
C1 C 0.7110(3) 0.92765(10) 0.74810(18) 0.0142(6) Uani 1 1 d . . .
C2 C 0.7202(3) 0.95955(10) 0.67646(18) 0.0157(6) Uani 1 1 d . . .
C3 C 0.7944(3) 0.94382(11) 0.60449(19) 0.0201(6) Uani 1 1 d . . .
H3A H 0.7999 0.9653 0.5557 0.024 Uiso 1 1 calc R . .
C4 C 0.8600(3) 0.89713(11) 0.60376(19) 0.0207(6) Uani 1 1 d . . .
H4A H 0.9136 0.8873 0.5557 0.025 Uiso 1 1 calc R . .
C5 C 0.8473(3) 0.86498(11) 0.67285(19) 0.0198(6) Uani 1 1 d . . .
H5A H 0.8910 0.8329 0.6717 0.024 Uiso 1 1 calc R . .
C6 C 0.7705(3) 0.87921(11) 0.74474(18) 0.0167(6) Uani 1 1 d . . .
C7 C 0.6385(3) 1.00848(11) 0.67383(18) 0.0165(6) Uani 1 1 d . . .
C8 C 0.7161(3) 1.05393(11) 0.67968(18) 0.0187(6) Uani 1 1 d . . .
C9 C 0.6354(3) 1.09818(11) 0.67451(19) 0.0226(7) Uani 1 1 d . . .
H9A H 0.6874 1.1289 0.6785 0.027 Uiso 1 1 calc R . .
C10 C 0.4813(3) 1.09887(12) 0.6637(2) 0.0254(7) Uani 1 1 d . . .
C11 C 0.4075(3) 1.05350(12) 0.6588(2) 0.0249(7) Uani 1 1 d . . .
H11A H 0.3022 1.0534 0.6527 0.030 Uiso 1 1 calc R . .
C12 C 0.4823(3) 1.00810(11) 0.66268(19) 0.0187(6) Uani 1 1 d . . .
C13 C 0.8850(3) 1.05612(11) 0.68810(19) 0.0209(7) Uani 1 1 d . . .
H13A H 0.9228 1.0226 0.7072 0.025 Uiso 1 1 calc R . .
C14 C 0.9432(3) 1.06756(12) 0.5988(2) 0.0265(7) Uani 1 1 d . . .
H14A H 0.9037 1.0430 0.5560 0.040 Uiso 1 1 calc R . .
H14B H 1.0518 1.0659 0.6036 0.040 Uiso 1 1 calc R . .
H14C H 0.9114 1.1010 0.5801 0.040 Uiso 1 1 calc R . .
C15 C 0.9468(4) 1.09441(13) 0.7550(2) 0.0341(8) Uani 1 1 d . . .
H15A H 0.9104 1.0870 0.8121 0.051 Uiso 1 1 calc R . .
H15B H 0.9143 1.1278 0.7364 0.051 Uiso 1 1 calc R . .
H15C H 1.0554 1.0930 0.7593 0.051 Uiso 1 1 calc R . .
C16 C 0.3953(4) 1.14760(13) 0.6574(2) 0.0363(9) Uani 1 1 d . . .
H16A H 0.2882 1.1385 0.6469 0.044 Uiso 1 1 calc R . .
C17 C 0.4338(5) 1.17858(15) 0.5804(3) 0.0546(12) Uani 1 1 d . . .
H17A H 0.3759 1.2094 0.5787 0.082 Uiso 1 1 calc R . .
H17B H 0.4107 1.1598 0.5264 0.082 Uiso 1 1 calc R . .
H17C H 0.5397 1.1866 0.5860 0.082 Uiso 1 1 calc R . .
C18 C 0.4097(7) 1.17623(18) 0.7413(3) 0.090(2) Uani 1 1 d . . .
H18A H 0.3819 1.1549 0.7891 0.135 Uiso 1 1 calc R . .
H18B H 0.3442 1.2053 0.7367 0.135 Uiso 1 1 calc R . .
H18C H 0.5126 1.1873 0.7529 0.135 Uiso 1 1 calc R . .
C19 C 0.3952(3) 0.95913(11) 0.6481(2) 0.0220(7) Uani 1 1 d . . .
H19A H 0.4408 0.9339 0.6897 0.026 Uiso 1 1 calc R . .
C20 C 0.4095(4) 0.93968(12) 0.5555(2) 0.0282(8) Uani 1 1 d . . .
H20A H 0.5146 0.9370 0.5447 0.042 Uiso 1 1 calc R . .
H20B H 0.3603 0.9628 0.5133 0.042 Uiso 1 1 calc R . .
H20C H 0.3628 0.9068 0.5492 0.042 Uiso 1 1 calc R . .
C21 C 0.2300(3) 0.96304(13) 0.6642(2) 0.0318(8) Uani 1 1 d . . .
H21A H 0.1824 0.9306 0.6538 0.048 Uiso 1 1 calc R . .
H21B H 0.1824 0.9877 0.6244 0.048 Uiso 1 1 calc R . .
H21C H 0.2198 0.9733 0.7247 0.048 Uiso 1 1 calc R . .
C22 C 0.7358(3) 0.84334(10) 0.81440(19) 0.0158(6) Uani 1 1 d . . .
C23 C 0.8162(3) 0.84359(11) 0.89707(19) 0.0173(6) Uani 1 1 d . . .
C24 C 0.7669(3) 0.81371(11) 0.96303(19) 0.0200(6) Uani 1 1 d . . .
H24A H 0.8192 0.8145 1.0190 0.024 Uiso 1 1 calc R . .
C25 C 0.6440(3) 0.78276(11) 0.9500(2) 0.0205(7) Uani 1 1 d . . .
C26 C 0.5707(3) 0.78159(11) 0.8674(2) 0.0221(7) Uani 1 1 d . . .
H26A H 0.4884 0.7599 0.8569 0.026 Uiso 1 1 calc R . .
C27 C 0.6137(3) 0.81117(11) 0.79945(19) 0.0180(6) Uani 1 1 d . . .
C28 C 0.9602(3) 0.87270(11) 0.91158(19) 0.0223(7) Uani 1 1 d . . .
H28A H 0.9501 0.9038 0.8759 0.027 Uiso 1 1 calc R . .
C29 C 1.0870(4) 0.84206(14) 0.8781(2) 0.0370(9) Uani 1 1 d . . .
H29A H 1.0621 0.8328 0.8171 0.056 Uiso 1 1 calc R . .
H29B H 1.1018 0.8119 0.9135 0.056 Uiso 1 1 calc R . .
H29C H 1.1782 0.8619 0.8823 0.056 Uiso 1 1 calc R . .
C30 C 0.9987(4) 0.88778(14) 1.0062(2) 0.0338(8) Uani 1 1 d . . .
H30A H 0.9179 0.9078 1.0269 0.051 Uiso 1 1 calc R . .
H30B H 1.0904 0.9074 1.0101 0.051 Uiso 1 1 calc R . .
H30C H 1.0126 0.8579 1.0424 0.051 Uiso 1 1 calc R . .
C31 C 0.5937(3) 0.75077(11) 1.0234(2) 0.0251(7) Uani 1 1 d . . .
H31A H 0.6591 0.7585 1.0770 0.030 Uiso 1 1 calc R . .
C32 C 0.6116(4) 0.69598(12) 1.0033(2) 0.0332(8) Uani 1 1 d . . .
H32A H 0.7147 0.6893 0.9916 0.050 Uiso 1 1 calc R . .
H32B H 0.5462 0.6871 0.9519 0.050 Uiso 1 1 calc R . .
H32C H 0.5854 0.6761 1.0534 0.050 Uiso 1 1 calc R . .
C33 C 0.4336(4) 0.76268(14) 1.0432(3) 0.0419(10) Uani 1 1 d . . .
H33A H 0.4252 0.7982 1.0566 0.063 Uiso 1 1 calc R . .
H33B H 0.4071 0.7430 1.0934 0.063 Uiso 1 1 calc R . .
H33C H 0.3664 0.7545 0.9922 0.063 Uiso 1 1 calc R . .
C34 C 0.5267(3) 0.80788(12) 0.7104(2) 0.0246(7) Uani 1 1 d . . .
H34A H 0.5650 0.8344 0.6722 0.029 Uiso 1 1 calc R . .
C35 C 0.3604(3) 0.81717(12) 0.7169(2) 0.0297(8) Uani 1 1 d . . .
H35A H 0.3461 0.8496 0.7441 0.045 Uiso 1 1 calc R . .
H35B H 0.3193 0.7910 0.7524 0.045 Uiso 1 1 calc R . .
H35C H 0.3096 0.8168 0.6582 0.045 Uiso 1 1 calc R . .
C36 C 0.5514(4) 0.75770(13) 0.6672(2) 0.0364(9) Uani 1 1 d . . .
H36A H 0.6578 0.7524 0.6629 0.055 Uiso 1 1 calc R . .
H36B H 0.5005 0.7573 0.6086 0.055 Uiso 1 1 calc R . .
H36C H 0.5119 0.7311 0.7024 0.055 Uiso 1 1 calc R . .
C37 C 0.7434(4) 1.00477(13) 0.9179(2) 0.0302(8) Uani 1 1 d . . .
H37A H 0.8157 0.9888 0.9606 0.036 Uiso 1 1 calc R A 1
H37B H 0.8005 1.0223 0.8746 0.036 Uiso 1 1 calc R A 1
C38A C 0.6563(7) 1.0438(3) 0.9662(6) 0.023(2) Uani 0.498(13) 1 d P B 1
C38B C 0.6912(7) 1.0197(3) 1.0086(5) 0.016(2) Uani 0.502(13) 1 d P B -1
C39A C 0.5742(5) 1.08894(17) 0.9259(3) 0.0671(14) Uani 1 1 d . . .
H39A H 0.5829 1.0891 0.8627 0.101 Uiso 0.50 1 calc PR B 1
H39B H 0.6177 1.1195 0.9515 0.101 Uiso 0.50 1 calc PR B 1
H39C H 0.4693 1.0871 0.9377 0.101 Uiso 0.50 1 calc PR B 1
H39G H 0.5292 1.1070 0.9710 0.101 Uiso 0.50 1 d PR B -1
H39H H 0.6356 1.1142 0.9066 0.101 Uiso 0.50 1 d PR B -1
H39I H 0.4891 1.0810 0.8888 0.101 Uiso 0.50 1 d PR B -1
C39B C 0.7297(5) 0.99137(17) 1.0931(3) 0.0588(12) Uani 1 1 d . . .
H39D H 0.7145 0.9898 1.1555 0.088 Uiso 0.50 1 calc PR B 1
H39E H 0.8361 0.9931 1.0852 0.088 Uiso 0.50 1 calc PR B 1
H39F H 0.6876 0.9616 1.0640 0.088 Uiso 0.50 1 calc PR B 1
H39J H 0.7774 0.9738 1.0482 0.088 Uiso 0.50 1 d PR B -1
H39K H 0.8151 0.9977 1.1297 0.088 Uiso 0.50 1 d PR B -1
H39L H 0.6647 0.9665 1.1118 0.088 Uiso 0.50 1 d PR B -1
C40B C 0.6495(11) 1.0398(4) 1.0515(6) 0.027(2) Uani 0.502(13) 1 d P . 1
C40A C 0.6089(7) 1.0607(3) 1.0152(6) 0.0147(18) Uani 0.498(13) 1 d P . -1
C41 C 0.4380(3) 0.92356(12) 0.8943(2) 0.0234(7) Uani 1 1 d . . .
H41A H 0.3744 0.9133 0.8422 0.028 Uiso 1 1 calc R B .
H41B H 0.4613 0.8934 0.9297 0.028 Uiso 1 1 calc R . .

loop_
_atom_site_aniso_label
_atom_site_aniso_U_11
_atom_site_aniso_U_22
_atom_site_aniso_U_33
_atom_site_aniso_U_23
_atom_site_aniso_U_13
_atom_site_aniso_U_12
Ga1 0.01702(16) 0.02239(18) 0.01835(17) -0.00746(16) 0.00772(11) -0.00322(15)
C1 0.0127(13) 0.0168(15) 0.0131(14) -0.0015(12) 0.0009(11) -0.0008(11)
C2 0.0124(13) 0.0177(16) 0.0169(14) -0.0028(12) 0.0019(11) -0.0003(11)
C3 0.0235(15) 0.0217(17) 0.0157(15) 0.0018(13) 0.0056(11) -0.0035(13)
C4 0.0224(15) 0.0244(17) 0.0168(15) -0.0016(13) 0.0106(12) -0.0008(13)
C5 0.0221(16) 0.0157(15) 0.0226(16) -0.0034(13) 0.0076(12) 0.0042(12)
C6 0.0175(14) 0.0170(15) 0.0157(15) -0.0024(12) 0.0010(11) -0.0048(12)
C7 0.0195(15) 0.0178(15) 0.0124(14) 0.0003(12) 0.0030(11) 0.0016(12)
C8 0.0189(14) 0.0212(16) 0.0161(14) -0.0004(13) 0.0018(11) 0.0032(13)
C9 0.0267(17) 0.0195(16) 0.0219(17) -0.0010(13) 0.0043(13) -0.0003(13)
C10 0.0274(17) 0.0231(17) 0.0261(18) 0.0002(14) 0.0045(14) 0.0094(14)
C11 0.0171(15) 0.0319(18) 0.0261(17) 0.0019(15) 0.0040(12) 0.0062(13)
C12 0.0189(15) 0.0223(16) 0.0153(15) 0.0009(13) 0.0045(12) 0.0025(12)
C13 0.0210(15) 0.0199(17) 0.0216(16) -0.0009(13) -0.0006(12) 0.0008(12)
C14 0.0177(15) 0.0284(17) 0.0333(19) 0.0057(15) 0.0019(13) -0.0002(13)
C15 0.0328(19) 0.033(2) 0.036(2) -0.0046(16) -0.0019(16) -0.0129(15)
C16 0.031(2) 0.0268(19) 0.051(2) 0.0055(18) 0.0054(17) 0.0175(15)
C17 0.061(3) 0.039(2) 0.065(3) 0.016(2) 0.010(2) 0.025(2)
C18 0.145(5) 0.066(3) 0.057(3) -0.013(3) -0.006(3) 0.078(4)
C19 0.0174(15) 0.0248(17) 0.0236(16) 0.0024(14) 0.0002(12) 0.0000(12)
C20 0.0260(17) 0.0285(19) 0.0295(18) -0.0018(14) -0.0004(14) -0.0055(14)
C21 0.0201(16) 0.041(2) 0.0347(19) 0.0016(16) 0.0022(14) -0.0035(14)
C22 0.0170(14) 0.0125(14) 0.0186(15) -0.0034(12) 0.0065(11) 0.0007(11)
C23 0.0155(14) 0.0160(15) 0.0205(16) 0.0002(12) 0.0028(12) -0.0003(11)
C24 0.0206(15) 0.0227(16) 0.0165(15) 0.0000(13) -0.0006(12) -0.0021(12)
C25 0.0206(15) 0.0178(16) 0.0236(17) 0.0028(13) 0.0056(12) -0.0031(12)
C26 0.0202(15) 0.0182(16) 0.0280(17) -0.0006(13) 0.0024(13) -0.0076(12)
C27 0.0193(15) 0.0156(15) 0.0194(16) -0.0013(12) 0.0025(12) -0.0002(12)
C28 0.0234(16) 0.0228(17) 0.0206(16) 0.0030(13) 0.0012(13) -0.0089(13)
C29 0.0212(17) 0.048(2) 0.043(2) -0.0025(18) 0.0047(15) -0.0067(15)
C30 0.0297(19) 0.040(2) 0.0308(19) -0.0001(16) -0.0041(15) -0.0169(16)
C31 0.0280(17) 0.0234(17) 0.0240(17) 0.0067(14) 0.0032(14) -0.0066(13)
C32 0.041(2) 0.0272(19) 0.0312(19) 0.0106(16) 0.0004(16) -0.0089(16)
C33 0.040(2) 0.046(2) 0.042(2) 0.0200(19) 0.0159(18) -0.0013(18)
C34 0.0249(16) 0.0279(18) 0.0206(16) 0.0019(14) 0.0002(13) -0.0074(13)
C35 0.0264(17) 0.0300(19) 0.0316(19) -0.0049(15) -0.0046(14) -0.0023(14)
C36 0.033(2) 0.043(2) 0.034(2) -0.0137(17) 0.0031(16) -0.0009(16)
C37 0.0249(17) 0.041(2) 0.0267(18) -0.0173(16) 0.0124(14) -0.0111(15)
C38A 0.021(3) 0.025(4) 0.025(5) -0.006(4) 0.008(3) -0.006(3)
C38B 0.017(3) 0.020(4) 0.013(4) -0.006(3) 0.009(3) -0.013(3)
C39A 0.055(3) 0.064(3) 0.077(3) 0.026(3) -0.024(3) -0.003(2)
C39B 0.069(3) 0.067(3) 0.041(3) 0.023(2) 0.007(2) 0.008(2)
C40B 0.034(4) 0.026(5) 0.024(5) -0.009(5) 0.019(4) -0.011(4)
C40A 0.014(3) 0.021(4) 0.010(4) -0.003(4) 0.006(3) -0.009(3)
C41 0.0222(16) 0.0291(18) 0.0200(16) -0.0119(14) 0.0095(13) -0.0111(13)

loop_
_atom_type_symbol
_atom_type_description
_atom_type_scat_dispersion_real
_atom_type_scat_dispersion_imag
_atom_type_scat_source
C C 0.0033 0.0016 'International Tables Vol C Tables 4.2.6.8 and 6.1.1.4'
H H 0.0000 0.0000 'International Tables Vol C Tables 4.2.6.8 and 6.1.1.4'
Ga Ga 0.2307 1.6083 'International Tables Vol C Tables 4.2.6.8 and 6.1.1.4'

loop_
_geom_angle_atom_site_label_1
_geom_angle_atom_site_label_2
_geom_angle_atom_site_label_3
_geom_angle
_geom_angle_site_symmetry_1
_geom_angle_site_symmetry_3
C41 Ga1 C37 125.09(12) . .
C41 Ga1 C1 121.39(12) . .
C37 Ga1 C1 113.52(12) . .
C2 C1 C6 119.3(3) . .
C2 C1 Ga1 120.5(2) . .
C6 C1 Ga1 120.1(2) . .
C3 C2 C1 119.7(3) . .
C3 C2 C7 120.3(3) . .
C1 C2 C7 119.8(2) . .
C4 C3 C2 120.6(3) . .
C5 C4 C3 119.9(3) . .
C4 C5 C6 120.7(3) . .
C5 C6 C1 119.6(3) . .
C5 C6 C22 122.2(3) . .
C1 C6 C22 117.9(2) . .
C8 C7 C12 120.3(3) . .
C8 C7 C2 120.9(2) . .
C12 C7 C2 118.8(2) . .
C9 C8 C7 118.6(3) . .
C9 C8 C13 119.3(3) . .
C7 C8 C13 122.0(3) . .
C10 C9 C8 122.3(3) . .
C11 C10 C9 117.9(3) . .
C11 C10 C16 120.6(3) . .
C9 C10 C16 121.5(3) . .
C10 C11 C12 122.4(3) . .
C11 C12 C7 118.5(3) . .
C11 C12 C19 119.9(3) . .
C7 C12 C19 121.4(3) . .
C8 C13 C15 113.4(3) . .
C8 C13 C14 109.9(2) . .
C15 C13 C14 109.4(3) . .
C18 C16 C17 112.4(4) . .
C18 C16 C10 112.0(3) . .
C17 C16 C10 112.2(3) . .
C20 C19 C21 108.9(3) . .
C20 C19 C12 110.4(2) . .
C21 C19 C12 114.3(3) . .
C27 C22 C23 119.6(3) . .
C27 C22 C6 119.0(2) . .
C23 C22 C6 121.3(2) . .
C24 C23 C22 118.7(3) . .
C24 C23 C28 120.4(3) . .
C22 C23 C28 120.7(3) . .
C23 C24 C25 122.4(3) . .
C26 C25 C24 117.9(3) . .
C26 C25 C31 121.2(3) . .
C24 C25 C31 120.9(3) . .
C27 C26 C25 122.2(3) . .
C26 C27 C22 119.2(3) . .
C26 C27 C34 119.0(3) . .
C22 C27 C34 121.8(3) . .
C23 C28 C30 114.1(3) . .
C23 C28 C29 109.2(3) . .
C30 C28 C29 109.9(3) . .
C25 C31 C32 110.9(3) . .
C25 C31 C33 111.7(3) . .
C32 C31 C33 111.1(3) . .
C36 C34 C27 110.9(3) . .
C36 C34 C35 110.3(3) . .
C27 C34 C35 112.0(3) . .
C38A C37 C38B 36.0(3) . .
C38A C37 Ga1 116.4(3) . .
C38B C37 Ga1 115.1(3) . .
C38B C38A C40A 86.1(8) . .
C38B C38A C40B 46.0(6) . .
C40A C38A C40B 40.3(5) . .
C38B C38A C37 73.2(7) . .
C40A C38A C37 159.3(10) . .
C40B C38A C37 119.2(8) . .
C38B C38A C39A 160.0(9) . .
C40A C38A C39A 74.0(8) . .
C40B C38A C39A 114.2(8) . .
C37 C38A C39A 126.7(6) . .
C40B C38B C38A 87.6(9) . .
C40B C38B C40A 39.5(6) . .
C38A C38B C40A 48.4(6) . .
C40B C38B C39B 76.8(9) . .
C38A C38B C39B 164.4(9) . .
C40A C38B C39B 116.1(7) . .
C40B C38B C37 158.1(10) . .
C38A C38B C37 70.7(7) . .
C40A C38B C37 119.1(7) . .
C39B C38B C37 124.7(6) . .
C38A C39A C40A 37.6(4) . .
C38B C39B C40B 35.4(4) . .
C40A C40B C38B 95.5(10) . .
C40A C40B C38A 49.4(7) . .
C38B C40B C38A 46.3(6) . .
C40A C40B C41 73.8(10) . 3_677
C38B C40B C41 168.7(13) . 3_677
C38A C40B C41 123.1(10) . 3_677
C40A C40B C39B 162.7(10) . .
C38B C40B C39B 67.8(9) . .
C38A C40B C39B 114.2(8) . .
C41 C40B C39B 122.6(7) 3_677 .
C40B C40A C38A 90.4(9) . .
C40B C40A C38B 45.1(6) . .
C38A C40A C38B 45.5(5) . .
C40B C40A C41 74.1(9) . 3_677
C38A C40A C41 164.4(10) . 3_677
C38B C40A C41 119.1(8) . 3_677
C40B C40A C39A 158.5(10) . .
C38A C40A C39A 68.5(8) . .
C38B C40A C39A 114.0(7) . .
C41 C40A C39A 126.9(6) 3_677 .
C40B C41 C40A 32.1(3) 3_677 3_677
C40B C41 Ga1 113.6(3) 3_677 .
C40A C41 Ga1 117.5(3) 3_677 .

loop_
_geom_bond_atom_site_label_1
_geom_bond_atom_site_label_2
_geom_bond_distance
_geom_bond_site_symmetry_2
Ga1 C41 1.978(3) .
Ga1 C37 1.985(3) .
Ga1 C1 1.992(3) .
C1 C2 1.402(4) .
C1 C6 1.410(4) .
C2 C3 1.401(4) .
C2 C7 1.506(4) .
C3 C4 1.388(4) .
C4 C5 1.380(4) .
C5 C6 1.401(4) .
C6 C22 1.490(4) .
C7 C8 1.408(4) .
C7 C12 1.411(4) .
C8 C9 1.394(4) .
C8 C13 1.525(4) .
C9 C10 1.392(4) .
C10 C11 1.389(4) .
C10 C16 1.522(4) .
C11 C12 1.394(4) .
C12 C19 1.541(4) .
C13 C15 1.530(4) .
C13 C14 1.536(4) .
C16 C18 1.498(6) .
C16 C17 1.509(5) .
C19 C20 1.530(4) .
C19 C21 1.537(4) .
C22 C27 1.408(4) .
C22 C23 1.416(4) .
C23 C24 1.392(4) .
C23 C28 1.522(4) .
C24 C25 1.391(4) .
C25 C26 1.388(4) .
C25 C31 1.514(4) .
C26 C27 1.390(4) .
C27 C34 1.529(4) .
C28 C30 1.524(4) .
C28 C29 1.531(5) .
C31 C32 1.515(4) .
C31 C33 1.535(5) .
C34 C36 1.526(4) .
C34 C35 1.536(4) .
C37 C38A 1.536(8) .
C37 C38B 1.557(8) .
C38A C38B 0.956(8) .
C38A C40A 1.002(8) .
C38A C40B 1.321(10) .
C38A C39A 1.528(11) .
C38B C40B 0.951(8) .
C38B C40A 1.338(10) .
C38B C39B 1.521(10) .
C39A C40A 1.579(12) .
C39B C40B 1.599(14) .
C40B C40A 0.854(8) .
C40B C41 1.545(10) 3_677
C40A C41 1.542(8) 3_677
C41 C40B 1.545(10) 3_677
C41 C40A 1.542(8) 3_677
